data_9009359
loop_
_publ_author_name
'Giuseppetti, G.'
'Mazzi, F.'
'Tadini, C.'

_publ_section_title
;
 The crystal structure of chalcosiderite, CuFe3+6(PO4)4(OH)8*4H2O
;
_journal_name_full 'Neues Jahrbuch fur Mineralogie, Monatshefte'
_journal_page_first 227
_journal_page_last 239
_journal_volume 1989
_journal_year 1989
_chemical_compound_source 'Wheal Phoenix Mine, Cornwall, England'
_chemical_formula_sum 'Al0.54 Cu Fe5.46 H16 O28 P4'
_chemical_name_mineral Chalcosiderite
_space_group_IT_number 2
_symmetry_space_group_name_Hall '-P 1'
_symmetry_space_group_name_H-M 'P -1'
_cell_angle_alpha 67.57
_cell_angle_beta 69.17
_cell_angle_gamma 64.93
_cell_length_a 7.653
_cell_length_b 7.873
_cell_length_c 10.190
_cell_formula_units_Z 1
_cell_volume 500.076
_database_code_amcsd 0014837
_exptl_crystal_density_diffrn 3.224
_cod_original_formula_sum 'Cu (Fe5.46 Al.54) P4 O28 H16'
_cod_database_code 9009359

loop_
_space_group_symop_operation_xyz
x,y,z
-x,-y,-z

loop_
_atom_site_aniso_label
_atom_site_aniso_U_11
_atom_site_aniso_U_22
_atom_site_aniso_U_33
_atom_site_aniso_U_12
_atom_site_aniso_U_13
_atom_site_aniso_U_23
Cu 0.01198 0.01192 0.01148 -0.00375 0.00157 -0.00287
Fe1 0.01152 0.00787 0.00978 -0.00398 -0.00250 -0.00350
Al1 0.01152 0.00787 0.00978 -0.00398 -0.00250 -0.00350
Fe2 0.01060 0.00739 0.00978 -0.00328 -0.00219 -0.00382
Al2 0.01060 0.00739 0.00978 -0.00328 -0.00219 -0.00382
Fe3 0.01014 0.00882 0.00936 -0.00352 -0.00125 -0.00350
Al3 0.01014 0.00882 0.00936 -0.00352 -0.00125 -0.00350
P1 0.01060 0.00930 0.00936 -0.00422 -0.00157 -0.00287
P2 0.01083 0.00906 0.00851 -0.00445 -0.00125 -0.00287
O1 0.00968 0.01860 0.01361 -0.00680 0.00250 -0.00573
O2 0.01544 0.01479 0.00893 -0.00609 -0.00094 -0.00446
O3 0.01590 0.01431 0.00851 -0.00680 0.00157 -0.00478
O4 0.01590 0.02051 0.01957 -0.00680 -0.00470 -0.00382
O5 0.01889 0.01216 0.01489 -0.00680 -0.00689 -0.00287
O6 0.01221 0.01145 0.01319 -0.00328 -0.00188 -0.00510
O7 0.01521 0.01145 0.01361 -0.00398 -0.00282 -0.00096
O8 0.02235 0.01312 0.01531 -0.00703 -0.00689 -0.00446
O9 0.01313 0.01121 0.01489 -0.00352 -0.00188 -0.00478
O10 0.01866 0.01455 0.01829 -0.00727 -0.00094 -0.00350
O11 0.01382 0.01025 0.01616 -0.00305 -0.00501 0.00000
O12 0.01359 0.01431 0.01319 -0.00445 -0.00188 -0.00287
O13 0.01935 0.01169 0.01234 -0.00797 -0.00407 -0.00318
O14 0.00991 0.01622 0.01191 -0.00633 -0.00031 -0.00318

loop_
_atom_site_label
_atom_site_fract_x
_atom_site_fract_y
_atom_site_fract_z
_atom_site_occupancy
_atom_site_U_iso_or_equiv
Cu 0.00000 0.00000 0.00000 1.00000 0.01330
Fe1 0.28630 0.18220 0.75300 0.88000 0.00912
Al1 0.28630 0.18220 0.75300 0.12000 0.00912
Fe2 0.75600 0.18730 0.27430 0.88000 0.00874
Al2 0.75600 0.18730 0.27430 0.12000 0.00874
Fe3 0.24440 0.50320 0.24330 0.97000 0.00937
Al3 0.24440 0.50320 0.24330 0.03000 0.00937
P1 0.35000 0.38230 0.94820 1.00000 0.00937
P2 0.84330 0.38070 0.46210 1.00000 0.00925
O1 0.06080 0.36350 0.39130 1.00000 0.01431
O2 0.80630 0.33610 0.62840 1.00000 0.01279
O3 0.27540 0.34860 0.11440 1.00000 0.01305
O4 0.07150 0.06190 0.19390 1.00000 0.01887
O5 0.23300 0.08150 0.62600 1.00000 0.01418
O6 0.73930 0.08630 0.11840 1.00000 0.01229
O7 0.29530 0.41540 0.60000 1.00000 0.01444
O8 0.33200 0.22150 0.91040 1.00000 0.01570
O9 0.98590 0.27430 0.85640 1.00000 0.01330
O10 0.58300 0.04370 0.68290 1.00000 0.01798
O11 0.78380 0.41880 0.12550 1.00000 0.01456
O12 0.46400 0.29070 0.33310 1.00000 0.01431
O13 0.79440 0.22510 0.43770 1.00000 0.01317
O14 0.56900 0.36810 0.90480 1.00000 0.01279
H1 0.15700 -0.07500 0.23900 1.00000 0.03800
H2 0.13400 0.11400 0.21000 1.00000 0.13932
H3 0.64100 0.09700 0.60400 1.00000 0.05066
H4 0.59800 -0.05700 0.67700 1.00000 0.06333
H5 0.16200 0.16000 0.54400 1.00000 0.08866
H6 0.65200 0.17500 0.05000 1.00000 0.03800
H7 0.98300 0.32300 0.91500 1.00000 0.05066
H8 0.44900 0.28100 0.41700 1.00000 0.11399

loop_
_cod_related_entry_id
_cod_related_entry_database
_cod_related_entry_code
1 AMCSD 0014837
